data_1526482
loop_
_publ_author_name
'Jeitschko, W.'
'Rodewald, U.C.'
'Foecker, A.J.'
'Evers, C.B.H.'
'Paschke, D.'
'Dewalsky, M.V.'
'Moeller, M.H.'
'Kuennen, B.'
'Lang, A.'
'Kotzyba, G.'

_publ_section_title
;
 Crystal structure and properties of some filled and unfilled
 skutterudites: Gd Fe4 P12, Sm Fe4 P12, Nd Fe4 As12, Eu0.54 Co4 Sb12,
 Fe0.5 Ni0.5 P3, Co P3 and Ni P3
;
_journal_name_full 'Zeitschrift fuer Anorganische und Allgemeine Chemie'
_journal_page_first 1112
_journal_page_last 1120
_journal_volume 626
_journal_year 2000
_chemical_formula_sum 'Co P3'
_space_group_IT_number 204
_symmetry_space_group_name_Hall '-I 2 2 3'
_symmetry_space_group_name_H-M 'I m -3'
_cell_angle_alpha 90
_cell_angle_beta 90
_cell_angle_gamma 90
_cell_formula_units_Z 8
_cell_length_a 7.7112
_cell_length_b 7.7112
_cell_length_c 7.7112
_cell_volume 458.528
_citation_journal_id_ASTM ZAACAB
_cod_data_source_file Jeitschko_ZAACAB_2000_686.cif
_cod_data_source_block Co1P3
_cod_original_cell_volume 458.5281
_cod_original_formula_sum 'Co1 P3'
_cod_database_code 1526482

loop_
_symmetry_equiv_pos_as_xyz
x,y,z
-x,-y,z
x,-y,-z
-x,y,-z
z,x,y
-z,-x,y
z,-x,-y
-z,x,-y
y,z,x
y,-z,-x
-y,z,-x
-y,-z,x
-x,-y,-z
x,y,-z
-x,y,z
x,-y,z
-z,-x,-y
z,x,-y
-z,x,y
z,-x,y
-y,-z,-x
-y,z,x
y,-z,x
y,z,-x
x+1/2,y+1/2,z+1/2
-x+1/2,-y+1/2,z+1/2
x+1/2,-y+1/2,-z+1/2
-x+1/2,y+1/2,-z+1/2
z+1/2,x+1/2,y+1/2
-z+1/2,-x+1/2,y+1/2
z+1/2,-x+1/2,-y+1/2
-z+1/2,x+1/2,-y+1/2
y+1/2,z+1/2,x+1/2
y+1/2,-z+1/2,-x+1/2
-y+1/2,z+1/2,-x+1/2
-y+1/2,-z+1/2,x+1/2
-x+1/2,-y+1/2,-z+1/2
x+1/2,y+1/2,-z+1/2
-x+1/2,y+1/2,z+1/2
x+1/2,-y+1/2,z+1/2
-z+1/2,-x+1/2,-y+1/2
z+1/2,x+1/2,-y+1/2
-z+1/2,x+1/2,y+1/2
z+1/2,-x+1/2,y+1/2
-y+1/2,-z+1/2,-x+1/2
-y+1/2,z+1/2,x+1/2
y+1/2,-z+1/2,x+1/2
y+1/2,z+1/2,-x+1/2

loop_
_atom_site_label
_atom_site_type_symbol
_atom_site_fract_x
_atom_site_fract_y
_atom_site_fract_z
_atom_site_occupancy
_atom_site_U_iso_or_equiv
P1 P 0 0.34895 0.14513 1 0.0
Co1 Co 0.25 0.25 0.25 1 0.0
